data_1538522
loop_
_publ_author_name
'Reid, A.F.'

_publ_section_title
;
 Calcium Ytterbate, Ca Yb2 O4, an Orthorhombic Calcium Ferrite Isomorph
;
_journal_name_full 'Journal of the American Ceramic Society'
_journal_page_first 491
_journal_page_last 492
_journal_volume 50
_journal_year 1967
_chemical_formula_sum 'Ca O4 Yb2'
_chemical_name_systematic 'Ca Yb2 O4'
_space_group_IT_number 62
_symmetry_space_group_name_Hall '-P 2ac 2n'
_symmetry_space_group_name_H-M 'P n m a'
_cell_angle_alpha 90
_cell_angle_beta 90
_cell_angle_gamma 90
_cell_formula_units_Z 4
_cell_length_a 9.742
_cell_length_b 3.316
_cell_length_c 11.594
_cell_volume 374.538
_citation_journal_id_ASTM JACTAW
_cod_data_source_file Reid_JACTAW_1967_1774.cif
_cod_data_source_block Ca1O4Yb2
_cod_original_formula_sum 'Ca1 O4 Yb2'
_cod_database_code 1538522

loop_
_symmetry_equiv_pos_as_xyz
x,y,z
-x+1/2,-y,z+1/2
x+1/2,-y+1/2,-z+1/2
-x,y+1/2,-z
-x,-y,-z
x-1/2,y,-z-1/2
-x-1/2,y-1/2,z-1/2
x,-y-1/2,z

loop_
_atom_site_label
_atom_site_type_symbol
_atom_site_fract_x
_atom_site_fract_y
_atom_site_fract_z
_atom_site_occupancy
_atom_site_U_iso_or_equiv
O1 O-2 0.297 0.25 0.672 1 0.0
O2 O-2 0.378 0.25 -0.019 1 0.0
Yb2 Yb+3 0.08 0.25 0.607 1 0.0
O3 O-2 0.481 0.25 0.214 1 0.0
O4 O-2 0.08 0.25 -0.07 1 0.0
Yb1 Yb+3 0.067 0.25 0.112 1 0.0
Ca1 Ca+2 0.245 0.25 0.346 1 0.0
